data_2217783
loop_
_publ_author_name
'Nasim, Shama'
'Parkin, Sean'
'Crooks, Peter A.'

_publ_section_title (11<i>R</i>,13<i>R</i>)-13-(Tetralin-1-ylamino)-4,5-epoxy-11,13-dihydrocostunolide
_journal_coeditor_code HG2376
_journal_issue 3
_journal_name_full 'Acta Crystallographica Section E'
_journal_page_first o639
_journal_paper_doi 10.1107/S1600536808003322
_journal_volume 64
_journal_year 2008
_chemical_formula_iupac 'C25 H33 N O3'
_chemical_formula_moiety 'C25 H33 N O3'
_chemical_formula_sum 'C25 H33 N O3'
_chemical_formula_weight 395.52
_chemical_name_common
;
(11R,13R)-13-(Tetralin-1-ylamino)-4,5-epoxy-11,13-dihydrocostunolide
;
_chemical_name_systematic
;
(12R)-4,8-dimethyl-12-[(1'R)-1',2',3',4'-tetrahydro-1'-naphthyl)aminomethyl]-
3,14-dioxatricyclo[9.3.0.0^2,4^]tetradec-7-en-13-one
;
_space_group_IT_number 19
_symmetry_cell_setting orthorhombic
_symmetry_space_group_name_Hall 'P 2ac 2ab'
_symmetry_space_group_name_H-M 'P 21 21 21'
_atom_sites_solution_hydrogens geom
_atom_sites_solution_primary direct
_atom_sites_solution_secondary difmap
_audit_creation_method SHELXL-97
_cell_angle_alpha 90.00
_cell_angle_beta 90.00
_cell_angle_gamma 90.00
_cell_formula_units_Z 4
_cell_length_a 8.4952(13)
_cell_length_b 13.1852(19)
_cell_length_c 18.771(3)
_cell_measurement_reflns_used 9023
_cell_measurement_temperature 90.0(2)
_cell_measurement_theta_max 68.57
_cell_measurement_theta_min 4.09
_cell_volume 2102.6(6)
_computing_cell_refinement 'APEX2 (Bruker Nonius, 2004)'
_computing_data_collection 'APEX2 (Bruker Nonius, 2004)'
_computing_data_reduction 'APEX2 (Bruker Nonius, 2004)'
_computing_molecular_graphics 'XP in SHELXTL (Sheldrick, 2008)'
_computing_publication_material
;
SHELXL97 (Sheldrick, 2008) and local procedures
;
_computing_structure_refinement 'SHELXL97 (Sheldrick, 2008)'
_computing_structure_solution 'SHELXS97 (Sheldrick, 2008)'
_diffrn_ambient_temperature 90.0(2)
_diffrn_detector_area_resol_mean 18
_diffrn_measured_fraction_theta_full .996
_diffrn_measured_fraction_theta_max .996
_diffrn_measurement_device_type 'Bruker X8 Proteum'
_diffrn_measurement_method '\w and \f'
_diffrn_radiation_monochromator 'Helios multilayer optics'
_diffrn_radiation_source 'fine-focus rotating anode'
_diffrn_radiation_type CuK\a
_diffrn_radiation_wavelength 1.54178
_diffrn_reflns_av_R_equivalents 0.0326
_diffrn_reflns_av_sigmaI/netI 0.0179
_diffrn_reflns_limit_h_max 10
_diffrn_reflns_limit_h_min -10
_diffrn_reflns_limit_k_max 15
_diffrn_reflns_limit_k_min -15
_diffrn_reflns_limit_l_max 22
_diffrn_reflns_limit_l_min -22
_diffrn_reflns_number 26461
_diffrn_reflns_theta_full 68.63
_diffrn_reflns_theta_max 68.63
_diffrn_reflns_theta_min 4.10
_exptl_absorpt_coefficient_mu 0.638
_exptl_absorpt_correction_T_max 0.894
_exptl_absorpt_correction_T_min 0.782
_exptl_absorpt_correction_type multi-scan
_exptl_absorpt_process_details '(SADABS in APEX2; Bruker Nonius, 2004)'
_exptl_crystal_colour colourless
_exptl_crystal_density_diffrn 1.249
_exptl_crystal_density_method 'not measured'
_exptl_crystal_description 'cut block'
_exptl_crystal_F_000 856
_exptl_crystal_size_max 0.30
_exptl_crystal_size_mid 0.28
_exptl_crystal_size_min 0.18
_refine_diff_density_max .336
_refine_diff_density_min -.221
_refine_ls_abs_structure_details 'Flack (1983)'
_refine_ls_abs_structure_Flack 0.06(5)
_refine_ls_extinction_coef 0.0147(7)
_refine_ls_extinction_expression Fc^*^=kFc[1+0.001xFc^2^\l^3^/sin(2\q)]^-1/4^
_refine_ls_extinction_method 'SHELXL97 (Sheldrick, 2008)'
_refine_ls_goodness_of_fit_ref 1.060
_refine_ls_hydrogen_treatment mixed
_refine_ls_matrix_type full
_refine_ls_number_parameters 269
_refine_ls_number_reflns 3849
_refine_ls_number_restraints 0
_refine_ls_restrained_S_all 1.060
_refine_ls_R_factor_all 0.0432
_refine_ls_R_factor_gt 0.0429
_refine_ls_shift/su_max 0.000
_refine_ls_shift/su_mean 0.000
_refine_ls_structure_factor_coef Fsqd
_refine_ls_weighting_details 'calc w=1/[\s^2^(Fo^2^)+(0.0627P)^2^+0.7419P] where P=(Fo^2^+2Fc^2^)/3'
_refine_ls_weighting_scheme calc
_refine_ls_wR_factor_gt 0.1098
_refine_ls_wR_factor_ref 0.1100
_reflns_number_gt 3813
_reflns_number_total 3849
_reflns_threshold_expression I>2\s(I)
_cod_data_source_file hg2376.cif
_cod_data_source_block I
_cod_database_code 2217783
_cod_database_fobs_code 2217783

loop_
_symmetry_equiv_pos_as_xyz
'x, y, z'
'-x+1/2, -y, z+1/2'
'-x, y+1/2, -z+1/2'
'x+1/2, -y+1/2, -z'

loop_
_atom_site_type_symbol
_atom_site_label
_atom_site_fract_x
_atom_site_fract_y
_atom_site_fract_z
_atom_site_U_iso_or_equiv
_atom_site_adp_type
_atom_site_calc_flag
_atom_site_refinement_flags
_atom_site_occupancy
N N1 0.5361(2) 0.68044(12) 0.44880(10) 0.0365(4) Uani d . 1
H H1N 0.597(3) 0.6648(19) 0.4042(13) 0.044 Uiso d . 1
O O1 0.79418(15) 0.18237(9) 0.50676(7) 0.0315(3) Uani d . 1
O O2 0.76245(16) 0.38600(10) 0.45744(7) 0.0363(3) Uani d . 1
O O3 0.7062(2) 0.50746(12) 0.38018(8) 0.0508(4) Uani d . 1
C C1 0.5083(2) 0.23023(14) 0.67140(10) 0.0317(4) Uani d . 1
H H1 0.4217 0.2389 0.6400 0.038 Uiso calc R 1
C C2 0.5720(3) 0.12589(15) 0.67700(11) 0.0389(5) Uani d . 1
H H2A 0.4851 0.0776 0.6862 0.047 Uiso calc R 1
H H2B 0.6468 0.1220 0.7173 0.047 Uiso calc R 1
C C3 0.6562(3) 0.09719(14) 0.60747(11) 0.0355(4) Uani d . 1
H H3A 0.7194 0.0351 0.6152 0.043 Uiso calc R 1
H H3B 0.5770 0.0824 0.5702 0.043 Uiso calc R 1
C C4 0.7615(2) 0.18070(13) 0.58256(9) 0.0286(4) Uani d . 1
C C5 0.6906(2) 0.25699(13) 0.53651(9) 0.0259(4) Uani d . 1
H H5 0.5768 0.2449 0.5260 0.031 Uiso calc R 1
C C6 0.7381(2) 0.36493(13) 0.53249(10) 0.0275(4) Uani d . 1
H H6 0.8375 0.3764 0.5598 0.033 Uiso calc R 1
C C7 0.6115(2) 0.43955(12) 0.55609(10) 0.0264(4) Uani d . 1
H H7 0.5066 0.4092 0.5449 0.032 Uiso calc R 1
C C8 0.6106(2) 0.47212(14) 0.63395(10) 0.0339(4) Uani d . 1
H H8A 0.5834 0.5450 0.6361 0.041 Uiso calc R 1
H H8B 0.7186 0.4646 0.6531 0.041 Uiso calc R 1
C C9 0.4981(3) 0.41421(15) 0.68229(10) 0.0358(4) Uani d . 1
H H9A 0.4775 0.4555 0.7254 0.043 Uiso calc R 1
H H9B 0.3967 0.4052 0.6571 0.043 Uiso calc R 1
C C10 0.5572(2) 0.31281(15) 0.70481(10) 0.0319(4) Uani d . 1
C C11 0.6388(2) 0.52750(13) 0.50509(10) 0.0316(4) Uani d . 1
H H11 0.7222 0.5723 0.5257 0.038 Uiso calc R 1
C C12 0.7038(3) 0.47736(15) 0.44038(11) 0.0368(4) Uani d . 1
C C13 0.4960(2) 0.59112(14) 0.48985(11) 0.0341(4) Uani d . 1
H H13A 0.4181 0.5502 0.4631 0.041 Uiso calc R 1
H H13B 0.4470 0.6121 0.5354 0.041 Uiso calc R 1
C C14 0.6724(3) 0.31561(18) 0.76475(11) 0.0470(5) Uani d . 1
H H14A 0.7063 0.2464 0.7760 0.070 Uiso calc R 1
H H14B 0.6226 0.3460 0.8067 0.070 Uiso calc R 1
H H14C 0.7639 0.3563 0.7509 0.070 Uiso calc R 1
C C15 0.9019(2) 0.20263(16) 0.62710(11) 0.0378(5) Uani d . 1
H H15A 0.9661 0.1412 0.6315 0.057 Uiso calc R 1
H H15B 0.8679 0.2247 0.6745 0.057 Uiso calc R 1
H H15C 0.9642 0.2564 0.6047 0.057 Uiso calc R 1
C C2' 0.4037(2) 0.74860(14) 0.43624(11) 0.0334(4) Uani d . 1
H H2' 0.3648 0.7720 0.4838 0.040 Uiso calc R 1
C C3' 0.4645(2) 0.84025(14) 0.39714(10) 0.0299(4) Uani d . 1
C C4' 0.5552(2) 0.90996(15) 0.43477(11) 0.0352(4) Uani d . 1
H H4' 0.5774 0.8975 0.4836 0.042 Uiso calc R 1
C C5' 0.6133(2) 0.99567(15) 0.40354(11) 0.0359(4) Uani d . 1
H H5' 0.6759 1.0419 0.4301 0.043 Uiso calc R 1
C C6' 0.5793(2) 1.01419(15) 0.33243(11) 0.0336(4) Uani d . 1
H H6' 0.6179 1.0738 0.3100 0.040 Uiso calc R 1
C C7' 0.4899(2) 0.94620(15) 0.29450(10) 0.0329(4) Uani d . 1
H H7' 0.4676 0.9593 0.2458 0.040 Uiso calc R 1
C C8' 0.4317(2) 0.85882(14) 0.32608(10) 0.0306(4) Uani d . 1
C C9' 0.3252(2) 0.79086(16) 0.28324(10) 0.0365(4) Uani d . 1
H H9'1 0.3710 0.7807 0.2353 0.044 Uiso calc R 1
H H9'2 0.2216 0.8242 0.2773 0.044 Uiso calc R 1
C C10' 0.3021(3) 0.68777(16) 0.31904(11) 0.0398(5) Uani d . 1
H H10A 0.2149 0.6508 0.2956 0.048 Uiso calc R 1
H H10B 0.3991 0.6468 0.3142 0.048 Uiso calc R 1
C C11' 0.2645(2) 0.70309(14) 0.39664(10) 0.0346(4) Uani d . 1
H H11A 0.2364 0.6371 0.4184 0.042 Uiso calc R 1
H H11B 0.1725 0.7488 0.4012 0.042 Uiso calc R 1

loop_
_atom_site_aniso_label
_atom_site_aniso_U_11
_atom_site_aniso_U_22
_atom_site_aniso_U_33
_atom_site_aniso_U_12
_atom_site_aniso_U_13
_atom_site_aniso_U_23
N1 0.0365(9) 0.0270(8) 0.0461(9) 0.0004(7) -0.0010(7) 0.0058(7)
O1 0.0324(6) 0.0278(6) 0.0343(6) 0.0068(6) 0.0029(5) -0.0040(5)
O2 0.0362(7) 0.0304(7) 0.0421(7) 0.0045(6) 0.0123(6) 0.0074(6)
O3 0.0659(11) 0.0398(8) 0.0465(9) 0.0060(8) 0.0143(8) 0.0147(7)
C1 0.0326(9) 0.0326(9) 0.0299(8) -0.0051(8) 0.0050(7) 0.0005(7)
C2 0.0499(12) 0.0284(9) 0.0383(10) -0.0087(9) 0.0034(9) 0.0038(8)
C3 0.0433(11) 0.0207(8) 0.0424(11) 0.0012(8) -0.0013(9) 0.0006(8)
C4 0.0293(9) 0.0231(8) 0.0333(9) 0.0058(7) 0.0009(7) -0.0009(7)
C5 0.0229(8) 0.0237(8) 0.0311(8) 0.0018(7) 0.0010(7) -0.0026(7)
C6 0.0226(8) 0.0251(8) 0.0347(9) -0.0021(7) -0.0016(7) 0.0040(7)
C7 0.0246(8) 0.0195(8) 0.0350(9) -0.0003(7) -0.0022(7) 0.0006(7)
C8 0.0423(11) 0.0220(8) 0.0376(10) -0.0012(8) -0.0042(8) -0.0033(8)
C9 0.0395(11) 0.0324(10) 0.0355(10) 0.0075(9) 0.0057(8) -0.0070(8)
C10 0.0338(10) 0.0320(9) 0.0299(9) 0.0001(8) 0.0051(8) -0.0013(7)
C11 0.0308(9) 0.0213(8) 0.0427(10) -0.0030(7) -0.0009(8) 0.0039(8)
C12 0.0364(10) 0.0291(9) 0.0448(11) -0.0018(8) 0.0051(8) 0.0089(8)
C13 0.0346(10) 0.0239(8) 0.0438(10) 0.0001(8) -0.0017(8) 0.0043(8)
C14 0.0593(14) 0.0448(12) 0.0369(10) -0.0012(11) -0.0121(10) -0.0034(9)
C15 0.0315(10) 0.0373(10) 0.0444(11) 0.0078(8) -0.0088(8) 0.0016(8)
C2' 0.0320(10) 0.0286(9) 0.0395(10) 0.0020(8) -0.0002(8) 0.0009(8)
C3' 0.0257(8) 0.0277(9) 0.0364(9) 0.0022(7) -0.0014(8) 0.0005(7)
C4' 0.0334(10) 0.0326(10) 0.0395(10) -0.0022(8) -0.0060(8) 0.0041(8)
C5' 0.0299(9) 0.0312(9) 0.0466(11) -0.0040(8) -0.0008(8) 0.0013(8)
C6' 0.0263(9) 0.0292(9) 0.0454(10) 0.0008(8) 0.0033(8) 0.0070(8)
C7' 0.0300(9) 0.0350(10) 0.0338(9) 0.0037(8) 0.0022(8) 0.0041(8)
C8' 0.0257(9) 0.0290(9) 0.0372(10) 0.0047(7) 0.0033(8) -0.0031(8)
C9' 0.0335(10) 0.0414(11) 0.0346(9) -0.0054(9) 0.0026(8) -0.0099(8)
C10' 0.0389(11) 0.0366(10) 0.0439(11) -0.0079(9) 0.0013(9) -0.0101(9)
C11' 0.0334(9) 0.0290(9) 0.0415(10) -0.0010(8) 0.0005(8) 0.0021(8)

loop_
_atom_type_symbol
_atom_type_description
_atom_type_scat_dispersion_real
_atom_type_scat_dispersion_imag
_atom_type_scat_source
C C .0181 .0091 'International Tables Vol C Tables 4.2.6.8 and 6.1.1.4'
H H .0000 .0000 'International Tables Vol C Tables 4.2.6.8 and 6.1.1.4'
N N .0311 .0180 'International Tables Vol C Tables 4.2.6.8 and 6.1.1.4'
O O .0492 .0322 'International Tables Vol C Tables 4.2.6.8 and 6.1.1.4'

loop_
_geom_angle_atom_site_label_1
_geom_angle_atom_site_label_2
_geom_angle_atom_site_label_3
_geom_angle
C13 N1 C2' 113.94(16)
C13 N1 H1N 113.4(14)
C2' N1 H1N 113.0(14)
C5 O1 C4 60.70(11)
C12 O2 C6 110.53(15)
C10 C1 C2 127.98(19)
C10 C1 H1 116.0
C2 C1 H1 116.0
C1 C2 C3 109.79(16)
C1 C2 H2A 109.7
C3 C2 H2A 109.7
C1 C2 H2B 109.7
C3 C2 H2B 109.7
H2A C2 H2B 108.2
C4 C3 C2 111.31(15)
C4 C3 H3A 109.4
C2 C3 H3A 109.4
C4 C3 H3B 109.4
C2 C3 H3B 109.4
H3A C3 H3B 108.0
O1 C4 C5 59.08(11)
O1 C4 C15 113.32(15)
C5 C4 C15 122.12(16)
O1 C4 C3 115.67(15)
C5 C4 C3 116.57(16)
C15 C4 C3 116.63(17)
O1 C5 C4 60.22(11)
O1 C5 C6 118.22(15)
C4 C5 C6 125.54(16)
O1 C5 H5 114.0
C4 C5 H5 114.0
C6 C5 H5 114.0
O2 C6 C5 105.81(15)
O2 C6 C7 105.04(14)
C5 C6 C7 114.46(14)
O2 C6 H6 110.4
C5 C6 H6 110.4
C7 C6 H6 110.4
C11 C7 C6 101.64(14)
C11 C7 C8 112.93(15)
C6 C7 C8 117.69(15)
C11 C7 H7 108.0
C6 C7 H7 108.0
C8 C7 H7 108.0
C7 C8 C9 115.68(16)
C7 C8 H8A 108.4
C9 C8 H8A 108.4
C7 C8 H8B 108.4
C9 C8 H8B 108.4
H8A C8 H8B 107.4
C10 C9 C8 114.03(16)
C10 C9 H9A 108.7
C8 C9 H9A 108.7
C10 C9 H9B 108.7
C8 C9 H9B 108.7
H9A C9 H9B 107.6
C1 C10 C9 119.88(18)
C1 C10 C14 125.72(19)
C9 C10 C14 114.40(17)
C12 C11 C13 113.08(17)
C12 C11 C7 103.38(14)
C13 C11 C7 114.96(16)
C12 C11 H11 108.4
C13 C11 H11 108.4
C7 C11 H11 108.4
O3 C12 O2 121.07(19)
O3 C12 C11 128.96(19)
O2 C12 C11 109.95(16)
N1 C13 C11 111.42(16)
N1 C13 H13A 109.3
C11 C13 H13A 109.3
N1 C13 H13B 109.3
C11 C13 H13B 109.3
H13A C13 H13B 108.0
C10 C14 H14A 109.5
C10 C14 H14B 109.5
H14A C14 H14B 109.5
C10 C14 H14C 109.5
H14A C14 H14C 109.5
H14B C14 H14C 109.5
C4 C15 H15A 109.5
C4 C15 H15B 109.5
H15A C15 H15B 109.5
C4 C15 H15C 109.5
H15A C15 H15C 109.5
H15B C15 H15C 109.5
N1 C2' C3' 108.01(15)
N1 C2' C11' 115.82(16)
C3' C2' C11' 110.19(16)
N1 C2' H2' 107.5
C3' C2' H2' 107.5
C11' C2' H2' 107.5
C8' C3' C4' 118.90(17)
C8' C3' C2' 122.89(17)
C4' C3' C2' 118.20(17)
C5' C4' C3' 121.92(19)
C5' C4' H4' 119.0
C3' C4' H4' 119.0
C4' C5' C6' 118.93(19)
C4' C5' H5' 120.5
C6' C5' H5' 120.5
C7' C6' C5' 119.91(18)
C7' C6' H6' 120.0
C5' C6' H6' 120.0
C6' C7' C8' 121.19(18)
C6' C7' H7' 119.4
C8' C7' H7' 119.4
C3' C8' C7' 119.15(18)
C3' C8' C9' 122.00(17)
C7' C8' C9' 118.71(17)
C8' C9' C10' 111.81(17)
C8' C9' H9'1 109.3
C10' C9' H9'1 109.3
C8' C9' H9'2 109.3
C10' C9' H9'2 109.3
H9'1 C9' H9'2 107.9
C11' C10' C9' 109.47(16)
C11' C10' H10A 109.8
C9' C10' H10A 109.8
C11' C10' H10B 109.8
C9' C10' H10B 109.8
H10A C10' H10B 108.2
C10' C11' C2' 111.16(17)
C10' C11' H11A 109.4
C2' C11' H11A 109.4
C10' C11' H11B 109.4
C2' C11' H11B 109.4
H11A C11' H11B 108.0

loop_
_geom_bond_atom_site_label_1
_geom_bond_atom_site_label_2
_geom_bond_distance
N1 C13 1.448(2)
N1 C2' 1.459(2)
N1 H1N 1.01(3)
O1 C5 1.433(2)
O1 C4 1.450(2)
O2 C12 1.342(2)
O2 C6 1.451(2)
O3 C12 1.198(2)
C1 C10 1.324(3)
C1 C2 1.482(3)
C1 H1 0.9500
C2 C3 1.536(3)
C2 H2A 0.9900
C2 H2B 0.9900
C3 C4 1.494(3)
C3 H3A 0.9900
C3 H3B 0.9900
C4 C5 1.457(2)
C4 C15 1.485(3)
C5 C6 1.481(2)
C5 H5 1.0000
C6 C7 1.523(2)
C6 H6 1.0000
C7 C11 1.522(2)
C7 C8 1.523(3)
C7 H7 1.0000
C8 C9 1.523(3)
C8 H8A 0.9900
C8 H8B 0.9900
C9 C10 1.489(3)
C9 H9A 0.9900
C9 H9B 0.9900
C10 C14 1.492(3)
C11 C12 1.489(3)
C11 C13 1.503(3)
C11 H11 1.0000
C13 H13A 0.9900
C13 H13B 0.9900
C14 H14A 0.9800
C14 H14B 0.9800
C14 H14C 0.9800
C15 H15A 0.9800
C15 H15B 0.9800
C15 H15C 0.9800
C2' C3' 1.505(3)
C2' C11' 1.521(3)
C2' H2' 1.0000
C3' C8' 1.384(3)
C3' C4' 1.392(3)
C4' C5' 1.365(3)
C4' H4' 0.9500
C5' C6' 1.387(3)
C5' H5' 0.9500
C6' C7' 1.374(3)
C6' H6' 0.9500
C7' C8' 1.387(3)
C7' H7' 0.9500
C8' C9' 1.506(3)
C9' C10' 1.529(3)
C9' H9'1 0.9900
C9' H9'2 0.9900
C10' C11' 1.505(3)
C10' H10A 0.9900
C10' H10B 0.9900
C11' H11A 0.9900
C11' H11B 0.9900

loop_
_geom_hbond_atom_site_label_D
_geom_hbond_atom_site_label_H
_geom_hbond_atom_site_label_A
_geom_hbond_distance_DH
_geom_hbond_distance_HA
_geom_hbond_distance_DA
_geom_hbond_angle_DHA
N1 H1N O3 1.01(3) 2.32(3) 2.992(2) 123.5(18)

loop_
_geom_torsion_atom_site_label_1
_geom_torsion_atom_site_label_2
_geom_torsion_atom_site_label_3
_geom_torsion_atom_site_label_4
_geom_torsion
C10 C1 C2 C3 -109.7(2)
C1 C2 C3 C4 45.8(2)
C5 O1 C4 C15 -114.62(18)
C5 O1 C4 C3 106.90(17)
C2 C3 C4 O1 -155.15(16)
C2 C3 C4 C5 -88.5(2)
C2 C3 C4 C15 67.8(2)
C4 O1 C5 C6 116.94(18)
C15 C4 C5 O1 99.73(18)
C3 C4 C5 O1 -105.36(17)
O1 C4 C5 C6 -105.11(19)
C15 C4 C5 C6 -5.4(3)
C3 C4 C5 C6 149.53(17)
C12 O2 C6 C5 138.80(16)
C12 O2 C6 C7 17.36(19)
O1 C5 C6 O2 56.9(2)
C4 C5 C6 O2 128.86(18)
O1 C5 C6 C7 172.03(14)
C4 C5 C6 C7 -115.99(19)
O2 C6 C7 C11 -28.52(17)
C5 C6 C7 C11 -144.12(16)
O2 C6 C7 C8 -152.39(15)
C5 C6 C7 C8 92.0(2)
C11 C7 C8 C9 145.45(17)
C6 C7 C8 C9 -96.5(2)
C7 C8 C9 C10 78.9(2)
C2 C1 C10 C9 168.58(19)
C2 C1 C10 C14 -10.4(3)
C8 C9 C10 C1 -99.0(2)
C8 C9 C10 C14 80.1(2)
C6 C7 C11 C12 29.12(18)
C8 C7 C11 C12 156.16(16)
C6 C7 C11 C13 152.84(16)
C8 C7 C11 C13 -80.1(2)
C6 O2 C12 O3 -176.92(19)
C6 O2 C12 C11 2.1(2)
C13 C11 C12 O3 33.4(3)
C7 C11 C12 O3 158.4(2)
C13 C11 C12 O2 -145.45(17)
C7 C11 C12 O2 -20.5(2)
C2' N1 C13 C11 -176.27(16)
C12 C11 C13 N1 -69.3(2)
C7 C11 C13 N1 172.34(15)
C13 N1 C2' C3' 176.64(16)
C13 N1 C2' C11' -59.3(2)
N1 C2' C3' C8' 108.4(2)
C11' C2' C3' C8' -19.0(2)
N1 C2' C3' C4' -72.8(2)
C11' C2' C3' C4' 159.81(17)
C8' C3' C4' C5' -0.3(3)
C2' C3' C4' C5' -179.21(18)
C3' C4' C5' C6' 0.7(3)
C4' C5' C6' C7' -0.6(3)
C5' C6' C7' C8' 0.3(3)
C4' C3' C8' C7' -0.1(3)
C2' C3' C8' C7' 178.76(17)
C4' C3' C8' C9' -175.66(18)
C2' C3' C8' C9' 3.2(3)
C6' C7' C8' C3' 0.1(3)
C6' C7' C8' C9' 175.83(18)
C3' C8' C9' C10' -17.3(3)
C7' C8' C9' C10' 167.10(17)
C8' C9' C10' C11' 47.4(2)
C9' C10' C11' C2' -66.1(2)
N1 C2' C11' C10' -72.9(2)
C3' C2' C11' C10' 50.1(2)

loop_
_cod_related_entry_id
_cod_related_entry_database
_cod_related_entry_code
1 ChemSpider 30655449
